data_4074278
loop_
_publ_author_name
'Yen, Swee Kuan'
'Koh, Lip Lin'
'Hahn, F. Ekkehardt'
'Huynh, Han Vinh'
'Hor, T. S. Andy'

_publ_section_title
;
 Convenient Entry to Mono- and Dinuclear Palladium(II)
 Benzothiazolin-2-ylidene Complexes and Their Activities toward Heck
 Coupling
;
_journal_issue 21
_journal_name_full Organometallics
_journal_page_first 5105
_journal_paper_doi 10.1021/om060510n
_journal_volume 25
_journal_year 2006
_chemical_formula_sum 'C17 H18 Br2 N2 O Pd S'
_chemical_formula_weight 564.61
_chemical_name_systematic
; 
 ? 
;
_space_group_IT_number 14
_symmetry_cell_setting monoclinic
_symmetry_space_group_name_Hall '-P 2yn'
_symmetry_space_group_name_H-M 'P 1 21/n 1'
_atom_sites_solution_hydrogens geom
_atom_sites_solution_primary direct
_atom_sites_solution_secondary difmap
_audit_creation_method SHELXL-97
_cell_angle_alpha 90.00
_cell_angle_beta 92.234(2)
_cell_angle_gamma 90.00
_cell_formula_units_Z 4
_cell_length_a 8.8511(8)
_cell_length_b 12.6296(11)
_cell_length_c 16.9529(15)
_cell_measurement_reflns_used 4756
_cell_measurement_temperature 223(2)
_cell_measurement_theta_max 29.33
_cell_measurement_theta_min 2.56
_cell_volume 1893.7(3)
_computing_cell_refinement 'Bruker SMART'
_computing_data_collection 'Bruker SMART'
_computing_data_reduction 'Bruker SAINT'
_computing_molecular_graphics 'Bruker SHELXTL'
_computing_publication_material 'Bruker SHELXTL'
_computing_structure_refinement 'SHELXL-97 (Sheldrick, 1997)'
_computing_structure_solution 'SHELXS-97 (Sheldrick, 1990)'
_diffrn_ambient_temperature 223(2)
_diffrn_measured_fraction_theta_full 1.000
_diffrn_measured_fraction_theta_max 1.000
_diffrn_measurement_device_type 'CCD area detector'
_diffrn_measurement_method 'phi and omega scans'
_diffrn_radiation_monochromator graphite
_diffrn_radiation_source 'fine-focus sealed tube'
_diffrn_radiation_type MoK\a
_diffrn_radiation_wavelength 0.71073
_diffrn_reflns_av_R_equivalents 0.0272
_diffrn_reflns_av_sigmaI/netI 0.0313
_diffrn_reflns_limit_h_max 11
_diffrn_reflns_limit_h_min -10
_diffrn_reflns_limit_k_max 16
_diffrn_reflns_limit_k_min -16
_diffrn_reflns_limit_l_max 19
_diffrn_reflns_limit_l_min -22
_diffrn_reflns_number 13220
_diffrn_reflns_theta_full 27.50
_diffrn_reflns_theta_max 27.50
_diffrn_reflns_theta_min 2.01
_exptl_absorpt_coefficient_mu 5.317
_exptl_absorpt_correction_T_max 0.5679
_exptl_absorpt_correction_T_min 0.2249
_exptl_absorpt_correction_type 'Sadabs, (Sheldrick 2001)'
_exptl_crystal_colour ORANGE
_exptl_crystal_density_diffrn 1.980
_exptl_crystal_density_meas 0
_exptl_crystal_density_method 'not measured'
_exptl_crystal_description BLOCK
_exptl_crystal_F_000 1096
_exptl_crystal_size_max 0.40
_exptl_crystal_size_mid 0.30
_exptl_crystal_size_min 0.12
_refine_diff_density_max 0.629
_refine_diff_density_min -0.342
_refine_diff_density_rms 0.088
_refine_ls_extinction_method none
_refine_ls_goodness_of_fit_ref 1.015
_refine_ls_hydrogen_treatment mixed
_refine_ls_matrix_type full
_refine_ls_number_parameters 219
_refine_ls_number_reflns 4352
_refine_ls_number_restraints 0
_refine_ls_restrained_S_all 1.015
_refine_ls_R_factor_all 0.0345
_refine_ls_R_factor_gt 0.0261
_refine_ls_shift/su_max 0.001
_refine_ls_shift/su_mean 0.000
_refine_ls_structure_factor_coef Fsqd
_refine_ls_weighting_details 'calc w=1/[\s^2^(Fo^2^)+(0.0356P)^2^+0.0000P] where P=(Fo^2^+2Fc^2^)/3'
_refine_ls_weighting_scheme calc
_refine_ls_wR_factor_gt 0.0618
_refine_ls_wR_factor_ref 0.0643
_reflns_number_gt 3661
_reflns_number_total 4352
_reflns_threshold_expression >2sigma(I)
_cod_data_source_file om060510nsi20060612_104227.cif
_cod_data_source_block 5068
_cod_depositor_comments
;
The following automatic conversions were performed:

'_symmetry_cell_setting' value 'Monoclinic' changed to 'monoclinic'
according to /home/saulius/struct/CIF-dictionaries/cif_core.dic
dictionary named 'cif_core.dic' version 2.4.1 from 2010-06-29.

Automatic conversion script
Id: cif_fix_values 1715 2011-07-08 13:25:40Z adriana 
;
_cod_original_sg_symbol_H-M P2(1)/n
_cod_database_code 4074278

loop_
_symmetry_equiv_pos_as_xyz
'x, y, z'
'-x+1/2, y+1/2, -z+1/2'
'-x, -y, -z'
'x-1/2, -y-1/2, z-1/2'

loop_
_atom_site_label
_atom_site_type_symbol
_atom_site_fract_x
_atom_site_fract_y
_atom_site_fract_z
_atom_site_U_iso_or_equiv
_atom_site_adp_type
_atom_site_occupancy
_atom_site_symmetry_multiplicity
_atom_site_calc_flag
_atom_site_refinement_flags
Pd1 Pd -0.00208(2) 0.170117(14) 0.132639(11) 0.02416(7) Uani 1 1 d .
Br1 Br 0.18773(3) 0.29705(2) 0.092546(17) 0.03415(8) Uani 1 1 d .
Br2 Br -0.18383(3) 0.04157(2) 0.176653(17) 0.03530(8) Uani 1 1 d .
O1 O -0.1750(2) 0.28379(14) 0.13550(13) 0.0392(5) Uani 1 1 d .
S1 S 0.19391(8) 0.02217(5) 0.02922(4) 0.02985(15) Uani 1 1 d .
N1 N 0.2285(2) 0.00969(16) 0.17725(12) 0.0241(4) Uani 1 1 d .
N2 N -0.2818(3) 0.44060(17) 0.10715(14) 0.0312(5) Uani 1 1 d .
C1 C 0.1463(3) 0.06061(19) 0.12171(14) 0.0228(5) Uani 1 1 d .
C2 C 0.3358(3) -0.06168(19) 0.14886(15) 0.0258(5) Uani 1 1 d .
C3 C 0.4354(3) -0.1243(2) 0.19295(17) 0.0338(6) Uani 1 1 d .
H3 H 0.4362 -0.1240 0.2484 0.041 Uiso 1 1 calc R
C4 C 0.5333(3) -0.1872(2) 0.1526(2) 0.0400(7) Uani 1 1 d .
H4 H 0.6023 -0.2305 0.1812 0.048 Uiso 1 1 calc R
C5 C 0.5322(3) -0.1880(2) 0.07086(19) 0.0389(7) Uani 1 1 d .
H5 H 0.6024 -0.2302 0.0450 0.047 Uiso 1 1 calc R
C6 C 0.4302(3) -0.1281(2) 0.02677(18) 0.0358(6) Uani 1 1 d .
H6 H 0.4274 -0.1303 -0.0287 0.043 Uiso 1 1 calc R
C7 C 0.3322(3) -0.0646(2) 0.06674(15) 0.0274(6) Uani 1 1 d .
C8 C 0.2114(3) 0.0284(2) 0.26170(15) 0.0275(5) Uani 1 1 d .
H8A H 0.2273 -0.0386 0.2899 0.033 Uiso 1 1 calc R
H8B H 0.1074 0.0512 0.2699 0.033 Uiso 1 1 calc R
C9 C 0.3184(3) 0.1103(2) 0.29742(15) 0.0279(6) Uani 1 1 d .
C10 C 0.4267(4) 0.1615(2) 0.25639(17) 0.0391(7) Uani 1 1 d .
H10 H 0.4398 0.1441 0.2032 0.047 Uiso 1 1 calc R
C11 C 0.5181(4) 0.2390(3) 0.29239(19) 0.0495(8) Uani 1 1 d .
H11 H 0.5925 0.2734 0.2637 0.059 Uiso 1 1 calc R
C12 C 0.4986(4) 0.2648(2) 0.37004(19) 0.0440(8) Uani 1 1 d .
H12 H 0.5582 0.3182 0.3942 0.053 Uiso 1 1 calc R
C13 C 0.3934(4) 0.2134(2) 0.41198(19) 0.0460(8) Uani 1 1 d .
H13 H 0.3819 0.2305 0.4654 0.055 Uiso 1 1 calc R
C14 C 0.3029(4) 0.1361(2) 0.37654(17) 0.0387(7) Uani 1 1 d .
H14 H 0.2307 0.1008 0.4061 0.046 Uiso 1 1 calc R
C15 C -0.1654(3) 0.3795(2) 0.12313(16) 0.0350(6) Uani 1 1 d .
H15 H -0.0687 0.4104 0.1253 0.042 Uiso 1 1 calc R
C16 C -0.2647(4) 0.5543(2) 0.0984(2) 0.0528(9) Uani 1 1 d .
H16A H -0.1581 0.5724 0.1011 0.079 Uiso 1 1 calc R
H16B H -0.3154 0.5901 0.1406 0.079 Uiso 1 1 calc R
H16C H -0.3091 0.5763 0.0479 0.079 Uiso 1 1 calc R
C17 C -0.4316(4) 0.3973(3) 0.1022(3) 0.0587(10) Uani 1 1 d .
H17A H -0.4263 0.3220 0.0916 0.088 Uiso 1 1 calc R
H17B H -0.4896 0.4320 0.0598 0.088 Uiso 1 1 calc R
H17C H -0.4803 0.4088 0.1517 0.088 Uiso 1 1 calc R

loop_
_atom_site_aniso_label
_atom_site_aniso_U_11
_atom_site_aniso_U_22
_atom_site_aniso_U_33
_atom_site_aniso_U_23
_atom_site_aniso_U_13
_atom_site_aniso_U_12
Pd1 0.02381(11) 0.02379(11) 0.02508(11) 0.00018(8) 0.00347(8) 0.00330(7)
Br1 0.03258(16) 0.03195(15) 0.03849(17) -0.00071(12) 0.00853(12) -0.00431(11)
Br2 0.03241(16) 0.03295(15) 0.04124(17) 0.00044(12) 0.01048(12) -0.00254(11)
O1 0.0323(11) 0.0274(10) 0.0584(14) 0.0068(9) 0.0090(9) 0.0078(8)
S1 0.0342(4) 0.0338(3) 0.0218(3) -0.0016(3) 0.0035(3) 0.0070(3)
N1 0.0257(11) 0.0243(10) 0.0224(10) -0.0019(9) 0.0039(8) 0.0011(9)
N2 0.0313(12) 0.0278(11) 0.0347(13) -0.0002(10) 0.0025(10) 0.0051(10)
C1 0.0226(12) 0.0229(11) 0.0230(12) -0.0002(10) 0.0032(10) 0.0002(10)
C2 0.0251(13) 0.0241(12) 0.0285(14) -0.0043(10) 0.0062(10) -0.0012(10)
C3 0.0345(15) 0.0330(14) 0.0338(15) -0.0002(12) -0.0001(12) 0.0047(12)
C4 0.0361(16) 0.0315(14) 0.0525(19) 0.0001(13) 0.0010(14) 0.0100(13)
C5 0.0364(17) 0.0276(14) 0.054(2) -0.0031(13) 0.0166(14) 0.0043(12)
C6 0.0411(17) 0.0298(14) 0.0374(16) -0.0060(12) 0.0141(13) 0.0013(12)
C7 0.0262(13) 0.0241(12) 0.0320(14) 0.0004(11) 0.0045(11) -0.0007(10)
C8 0.0282(14) 0.0315(13) 0.0232(13) 0.0004(11) 0.0046(10) 0.0021(11)
C9 0.0315(14) 0.0285(13) 0.0236(13) -0.0006(11) -0.0015(11) 0.0091(11)
C10 0.0457(18) 0.0452(17) 0.0264(15) 0.0001(13) 0.0006(13) -0.0067(14)
C11 0.055(2) 0.0479(18) 0.0452(19) 0.0061(16) -0.0066(16) -0.0151(16)
C12 0.052(2) 0.0321(15) 0.0469(19) -0.0072(14) -0.0175(16) 0.0023(14)
C13 0.059(2) 0.0485(18) 0.0305(16) -0.0113(14) -0.0047(15) 0.0115(16)
C14 0.0435(17) 0.0450(16) 0.0278(15) -0.0036(13) 0.0060(12) 0.0045(14)
C15 0.0273(14) 0.0381(15) 0.0392(16) 0.0001(13) -0.0009(12) 0.0001(12)
C16 0.063(2) 0.0282(15) 0.067(2) 0.0093(16) 0.0039(18) 0.0036(15)
C17 0.0322(18) 0.0475(19) 0.096(3) 0.0090(19) 0.0053(18) 0.0068(15)

loop_
_atom_type_symbol
_atom_type_description
_atom_type_scat_dispersion_real
_atom_type_scat_dispersion_imag
_atom_type_scat_source
C C 0.0033 0.0016 'International Tables Vol C Tables 4.2.6.8 and 6.1.1.4'
H H 0.0000 0.0000 'International Tables Vol C Tables 4.2.6.8 and 6.1.1.4'
S S 0.1246 0.1234 'International Tables Vol C Tables 4.2.6.8 and 6.1.1.4'
Br Br -0.2901 2.4595 'International Tables Vol C Tables 4.2.6.8 and 6.1.1.4'
Pd Pd -0.9988 1.0072 'International Tables Vol C Tables 4.2.6.8 and 6.1.1.4'
N N 0.0061 0.0033 'International Tables Vol C Tables 4.2.6.8 and 6.1.1.4'
O O 0.0106 0.0060 'International Tables Vol C Tables 4.2.6.8 and 6.1.1.4'

loop_
_geom_angle_atom_site_label_1
_geom_angle_atom_site_label_2
_geom_angle_atom_site_label_3
_geom_angle
C1 Pd1 O1 174.72(9)
C1 Pd1 Br2 90.68(7)
O1 Pd1 Br2 87.58(5)
C1 Pd1 Br1 88.02(7)
O1 Pd1 Br1 93.88(5)
Br2 Pd1 Br1 177.719(13)
C15 O1 Pd1 127.73(19)
C1 S1 C7 92.21(12)
C1 N1 C2 115.1(2)
C1 N1 C8 122.6(2)
C2 N1 C8 122.3(2)
C15 N2 C17 120.5(2)
C15 N2 C16 121.4(3)
C17 N2 C16 118.1(2)
N1 C1 S1 111.31(18)
N1 C1 Pd1 129.48(19)
S1 C1 Pd1 119.12(13)
C3 C2 C7 121.0(2)
C3 C2 N1 127.3(2)
C7 C2 N1 111.7(2)
C4 C3 C2 117.5(3)
C3 C4 C5 121.4(3)
C6 C5 C4 121.2(3)
C5 C6 C7 117.7(3)
C6 C7 C2 121.1(2)
C6 C7 S1 129.2(2)
C2 C7 S1 109.68(19)
N1 C8 C9 114.5(2)
C10 C9 C14 118.4(3)
C10 C9 C8 124.0(2)
C14 C9 C8 117.5(3)
C9 C10 C11 121.0(3)
C12 C11 C10 119.6(3)
C13 C12 C11 120.2(3)
C12 C13 C14 120.4(3)
C13 C14 C9 120.4(3)
O1 C15 N2 123.8(3)

loop_
_geom_bond_atom_site_label_1
_geom_bond_atom_site_label_2
_geom_bond_distance
Pd1 C1 1.921(2)
Pd1 O1 2.1006(18)
Pd1 Br2 2.4236(4)
Pd1 Br1 2.4379(4)
O1 C15 1.230(3)
S1 C1 1.710(3)
S1 C7 1.744(3)
N1 C1 1.333(3)
N1 C2 1.408(3)
N1 C8 1.465(3)
N2 C15 1.307(3)
N2 C17 1.434(4)
N2 C16 1.452(3)
C2 C3 1.382(4)
C2 C7 1.392(4)
C3 C4 1.377(4)
C4 C5 1.386(4)
C5 C6 1.376(4)
C6 C7 1.378(4)
C8 C9 1.512(4)
C9 C10 1.369(4)
C9 C14 1.392(4)
C10 C11 1.395(4)
C11 C12 1.374(4)
C12 C13 1.359(5)
C13 C14 1.385(4)
